data_2020311
loop_
_publ_author_name
'Myers, Joshua P.'
'Fronczek, Frank R.'
'Junk, Thomas'

_publ_section_title
;
 The first crystal structures of six- and seven-membered tellurium- and
 nitrogen-containing (Te---N) heterocycles:
 2<i>H</i>-1,4-benzotellurazin-3(4<i>H</i>)-one and
 2,3-dihydro-1,5-benzotellurazepin-4(5<i>H</i>)-one
;
_journal_issue 1
_journal_name_full 'Acta Crystallographica Section C'
_journal_page_first 1
_journal_page_last 5
_journal_paper_doi 10.1107/S2053229615022378
_journal_volume 72
_journal_year 2016
_chemical_formula_iupac 'C8 H7 N O Te'
_chemical_formula_moiety 'C8 H7 N O Te'
_chemical_formula_sum 'C8 H7 N O Te'
_chemical_formula_weight 260.75
_chemical_name_systematic
;
2<i>H</i>-1,4-Benzotellurazin-3(4<i>H</i>)-one
;
_space_group_crystal_system triclinic
_space_group_IT_number 2
_space_group_name_Hall '-P 1'
_space_group_name_H-M_alt 'P -1'
_symmetry_space_group_name_Hall '-P 1'
_symmetry_space_group_name_H-M 'P -1'
_atom_sites_solution_hydrogens mixed
_audit_creation_method SHELXL-2014/7
_cell_angle_alpha 87.291(9)
_cell_angle_beta 86.833(5)
_cell_angle_gamma 65.990(6)
_cell_formula_units_Z 4
_cell_length_a 6.5667(9)
_cell_length_b 7.8920(10)
_cell_length_c 17.2051(15)
_cell_measurement_reflns_used 4598
_cell_measurement_temperature 180.0(5)
_cell_measurement_theta_max 30.5
_cell_measurement_theta_min 2.5
_cell_volume 812.95(17)
_computing_cell_refinement
;
DENZO and SCALEPACK (Otwinowski & Minor, 1997)
;
_computing_data_collection
;
COLLECT (Nonius, 2000)
;
_computing_data_reduction
;
DENZO and SCALEPACK (Otwinowski & Minor, 1997)
;
_computing_molecular_graphics
;
ORTEP-3 for Windows (Farrugia, 2012)
;
_computing_publication_material
;
SHELXL2014 (Sheldrick, 2015)
;
_computing_structure_refinement
;
SHELXL2014 (Sheldrick, 2015)
;
_computing_structure_solution
;
SIR97 (Altomare <i>et al.</i>,  1999)
;
_diffrn_ambient_temperature 180.0(5)
_diffrn_measured_fraction_theta_full 0.995
_diffrn_measured_fraction_theta_max 0.986
_diffrn_measurement_device_type 'Nonius KappaCCD'
_diffrn_measurement_method '\w and \f scans '
_diffrn_radiation_type MoK\a
_diffrn_radiation_wavelength 0.71073
_diffrn_reflns_av_R_equivalents 0.021
_diffrn_reflns_limit_h_max 9
_diffrn_reflns_limit_h_min -9
_diffrn_reflns_limit_k_max 11
_diffrn_reflns_limit_k_min -11
_diffrn_reflns_limit_l_max 24
_diffrn_reflns_limit_l_min -24
_diffrn_reflns_number 8596
_diffrn_reflns_theta_full 25.000
_diffrn_reflns_theta_max 30.529
_diffrn_reflns_theta_min 2.827
_exptl_absorpt_coefficient_mu 3.596
_exptl_absorpt_correction_T_max 0.841
_exptl_absorpt_correction_T_min 0.580
_exptl_absorpt_correction_type multi-scan
_exptl_absorpt_process_details
;
(HKL SCALEPACK; Otwinowski & Minor, 1997)
;
_exptl_crystal_colour yellow
_exptl_crystal_density_diffrn 2.130
_exptl_crystal_description fragment
_exptl_crystal_F_000 488
_exptl_crystal_size_max 0.170
_exptl_crystal_size_mid 0.120
_exptl_crystal_size_min 0.050
_refine_diff_density_max 0.778
_refine_diff_density_min -0.918
_refine_ls_extinction_coef 0.0070(4)
_refine_ls_extinction_expression Fc^*^=kFc[1+0.001xFc^2^\l^3^/sin(2\q)]^-1/4^
_refine_ls_extinction_method
;
SHELXL2014 (Sheldrick 2015)
;
_refine_ls_goodness_of_fit_ref 1.186
_refine_ls_hydrogen_treatment mixed
_refine_ls_matrix_type full
_refine_ls_number_parameters 207
_refine_ls_number_reflns 8596
_refine_ls_number_restraints 0
_refine_ls_restrained_S_all 1.186
_refine_ls_R_factor_all 0.0426
_refine_ls_R_factor_gt 0.0335
_refine_ls_shift/su_max 0.001
_refine_ls_shift/su_mean 0.000
_refine_ls_structure_factor_coef Fsqd
_refine_ls_weighting_details 'w=1/[\s^2^(Fo^2^)+(0.0142P)^2^+2.9489P] where P=(Fo^2^+2Fc^2^)/3'
_refine_ls_weighting_scheme calc
_refine_ls_wR_factor_gt 0.0733
_refine_ls_wR_factor_ref 0.0767
_reflns_number_gt 7392
_reflns_number_total 8596
_reflns_threshold_expression 'I > 2\s(I)'
_cod_data_source_file sk3604sup1.cif
_cod_data_source_block Junk58
_cod_depositor_comments
;Adding full bibliography for 2020311--2020312.cif.

 Adding full bibliography for 2020311--2020312.cif.
;
_cod_database_code 2020311
_cod_database_fobs_code 2020311
_shelx_space_group_comment
;
The symmetry employed for this shelxl refinement is uniquely defined
by the following loop, which should always be used as a source of
symmetry information in preference to the above space-group names.
They are only intended as comments.
;
_shelx_estimated_absorpt_t_min 0.580
_shelx_estimated_absorpt_t_max 0.841

loop_
_space_group_symop_operation_xyz
'x, y, z'
'-x, -y, -z'

loop_
_atom_site_type_symbol
_atom_site_label
_atom_site_fract_x
_atom_site_fract_y
_atom_site_fract_z
_atom_site_U_iso_or_equiv
_atom_site_adp_type
_atom_site_calc_flag
_atom_site_occupancy
Te Te1 0.40529(4) 0.36605(4) 0.43087(2) 0.02236(9) Uani d 1
O O1 -0.1066(5) 0.2475(4) 0.49546(19) 0.0283(7) Uani d 1
N N1 0.2007(6) 0.0508(5) 0.4307(2) 0.0234(7) Uani d 1
H H1N 0.170(8) -0.045(7) 0.454(3) 0.028 Uiso d 1
C C1 0.5281(7) 0.1051(6) 0.3785(2) 0.0204(8) Uani d 1
C C2 0.7311(7) 0.0366(7) 0.3358(3) 0.0290(9) Uani d 1
H H2 0.8173 0.1086 0.3307 0.035 Uiso calc 1
C C3 0.8095(8) -0.1338(7) 0.3009(3) 0.0330(10) Uani d 1
H H3 0.9507 -0.1804 0.2739 0.040 Uiso calc 1
C C4 0.6792(8) -0.2366(6) 0.3058(3) 0.0302(10) Uani d 1
H H4 0.7296 -0.3519 0.2806 0.036 Uiso calc 1
C C5 0.4762(8) -0.1707(6) 0.3473(2) 0.0261(9) Uani d 1
H H5 0.3881 -0.2413 0.3507 0.031 Uiso calc 1
C C6 0.4009(7) -0.0008(6) 0.3843(2) 0.0207(8) Uani d 1
C C7 0.0514(7) 0.2243(6) 0.4479(2) 0.0209(8) Uani d 1
C C8 0.0801(6) 0.3843(6) 0.4061(2) 0.0207(8) Uani d 1
H H8A -0.0362 0.5032 0.4243 0.025 Uiso calc 1
H H8B 0.0675 0.3779 0.3493 0.025 Uiso calc 1
Te Te2 0.10753(4) 0.14841(4) 0.93304(2) 0.02181(8) Uani d 1
O O2 0.6095(5) 0.2517(4) 0.99498(19) 0.0272(7) Uani d 1
N N2 0.3192(6) 0.4592(5) 0.9293(2) 0.0230(7) Uani d 1
H H2N 0.348(8) 0.550(7) 0.952(3) 0.028 Uiso d 1
C C9 -0.0003(6) 0.4149(6) 0.8795(2) 0.0199(8) Uani d 1
C C10 -0.1962(7) 0.4915(7) 0.8380(2) 0.0278(9) Uani d 1
H H10 -0.2850 0.4228 0.8343 0.033 Uiso calc 1
C C11 -0.2630(8) 0.6654(7) 0.8022(3) 0.0343(11) Uani d 1
H H11 -0.3995 0.7174 0.7760 0.041 Uiso calc 1
C C12 -0.1298(8) 0.7634(7) 0.8048(3) 0.0306(10) Uani d 1
H H12 -0.1728 0.8809 0.7787 0.037 Uiso calc 1
C C13 0.0656(8) 0.6909(6) 0.8452(3) 0.0273(9) Uani d 1
H H13 0.1560 0.7588 0.8471 0.033 Uiso calc 1
C C14 0.1292(7) 0.5174(6) 0.8833(2) 0.0198(8) Uani d 1
C C15 0.4612(6) 0.2831(6) 0.9473(2) 0.0201(8) Uani d 1
C C16 0.4388(6) 0.1299(6) 0.9057(2) 0.0204(8) Uani d 1
H H16A 0.5509 0.0081 0.9234 0.025 Uiso calc 1
H H16B 0.4614 0.1442 0.8488 0.025 Uiso calc 1

loop_
_atom_site_aniso_label
_atom_site_aniso_U_11
_atom_site_aniso_U_22
_atom_site_aniso_U_33
_atom_site_aniso_U_12
_atom_site_aniso_U_13
_atom_site_aniso_U_23
Te1 0.02183(14) 0.02075(16) 0.02670(15) -0.01071(11) -0.00028(10) -0.00319(11)
O1 0.0228(15) 0.0230(17) 0.0381(18) -0.0089(13) 0.0050(13) -0.0028(13)
N1 0.0233(17) 0.0160(18) 0.0302(19) -0.0080(15) 0.0023(14) 0.0015(14)
C1 0.0194(18) 0.020(2) 0.0195(18) -0.0050(16) -0.0038(14) 0.0009(15)
C2 0.024(2) 0.036(3) 0.024(2) -0.0085(19) 0.0006(16) -0.0042(18)
C3 0.027(2) 0.035(3) 0.026(2) -0.001(2) 0.0027(17) -0.0066(19)
C4 0.036(2) 0.021(2) 0.021(2) 0.0017(19) -0.0025(17) -0.0024(17)
C5 0.034(2) 0.017(2) 0.024(2) -0.0064(18) -0.0036(17) 0.0002(16)
C6 0.0239(19) 0.016(2) 0.0192(18) -0.0050(16) -0.0027(15) 0.0017(15)
C7 0.0186(18) 0.019(2) 0.026(2) -0.0078(16) -0.0048(15) -0.0015(16)
C8 0.0188(18) 0.017(2) 0.0236(19) -0.0050(15) -0.0025(14) 0.0001(15)
Te2 0.02169(14) 0.02145(16) 0.02455(15) -0.01097(12) -0.00357(10) 0.00162(11)
O2 0.0223(14) 0.0217(16) 0.0369(17) -0.0071(13) -0.0108(12) -0.0001(13)
N2 0.0243(17) 0.0159(18) 0.0293(18) -0.0078(14) -0.0076(14) -0.0014(14)
C9 0.0188(18) 0.020(2) 0.0178(17) -0.0053(16) -0.0005(14) -0.0001(15)
C10 0.023(2) 0.035(3) 0.023(2) -0.0085(19) -0.0028(16) 0.0023(18)
C11 0.024(2) 0.039(3) 0.024(2) 0.002(2) -0.0032(17) 0.005(2)
C12 0.037(2) 0.022(2) 0.022(2) -0.0006(19) -0.0008(18) 0.0033(17)
C13 0.034(2) 0.020(2) 0.026(2) -0.0082(18) -0.0005(17) -0.0008(17)
C14 0.0206(18) 0.015(2) 0.0199(18) -0.0028(15) -0.0026(14) -0.0019(15)
C15 0.0159(17) 0.020(2) 0.0251(19) -0.0082(16) 0.0003(14) 0.0008(16)
C16 0.0193(18) 0.017(2) 0.0236(19) -0.0057(15) -0.0010(14) -0.0011(15)

loop_
_atom_type_symbol
_atom_type_description
_atom_type_scat_dispersion_real
_atom_type_scat_dispersion_imag
_atom_type_scat_source
C C 0.0033 0.0016 'International Tables Vol C Tables 4.2.6.8 and 6.1.1.4'
H H 0.0000 0.0000 'International Tables Vol C Tables 4.2.6.8 and 6.1.1.4'
N N 0.0061 0.0033 'International Tables Vol C Tables 4.2.6.8 and 6.1.1.4'
O O 0.0106 0.0060 'International Tables Vol C Tables 4.2.6.8 and 6.1.1.4'
Te Te -0.5308 1.6751 'International Tables Vol C Tables 4.2.6.8 and 6.1.1.4'

loop_
_geom_angle_atom_site_label_1
_geom_angle_atom_site_label_2
_geom_angle_atom_site_label_3
_geom_angle
C1 Te1 C8 85.89(15)
C7 N1 C6 127.9(4)
C7 N1 H1N 116(3)
C6 N1 H1N 116(3)
C2 C1 C6 118.7(4)
C2 C1 Te1 121.8(3)
C6 C1 Te1 119.5(3)
C3 C2 C1 121.5(4)
C3 C2 H2 119.3
C1 C2 H2 119.3
C2 C3 C4 119.4(4)
C2 C3 H3 120.3
C4 C3 H3 120.3
C5 C4 C3 120.2(4)
C5 C4 H4 119.9
C3 C4 H4 119.9
C4 C5 C6 120.1(4)
C4 C5 H5 119.9
C6 C5 H5 119.9
C5 C6 C1 120.2(4)
C5 C6 N1 117.0(4)
C1 C6 N1 122.7(4)
O1 C7 N1 120.4(4)
O1 C7 C8 121.8(4)
N1 C7 C8 117.8(4)
C7 C8 Te1 107.2(3)
C7 C8 H8A 110.3
Te1 C8 H8A 110.3
C7 C8 H8B 110.3
Te1 C8 H8B 110.3
H8A C8 H8B 108.5
C9 Te2 C16 85.49(15)
C15 N2 C14 127.6(4)
C15 N2 H2N 115(3)
C14 N2 H2N 117(3)
C14 C9 C10 118.4(4)
C14 C9 Te2 119.6(3)
C10 C9 Te2 121.9(3)
C11 C10 C9 121.2(4)
C11 C10 H10 119.4
C9 C10 H10 119.4
C10 C11 C12 119.7(4)
C10 C11 H11 120.2
C12 C11 H11 120.2
C13 C12 C11 120.4(4)
C13 C12 H12 119.8
C11 C12 H12 119.8
C12 C13 C14 119.7(4)
C12 C13 H13 120.1
C14 C13 H13 120.1
C9 C14 C13 120.5(4)
C9 C14 N2 122.6(4)
C13 C14 N2 116.8(4)
O2 C15 N2 120.7(4)
O2 C15 C16 121.7(4)
N2 C15 C16 117.6(4)
C15 C16 Te2 106.7(3)
C15 C16 H16A 110.4
Te2 C16 H16A 110.4
C15 C16 H16B 110.4
Te2 C16 H16B 110.4
H16A C16 H16B 108.6

loop_
_geom_bond_atom_site_label_1
_geom_bond_atom_site_label_2
_geom_bond_distance
Te1 C1 2.109(4)
Te1 C8 2.147(4)
O1 C7 1.243(5)
N1 C7 1.356(5)
N1 C6 1.418(5)
N1 H1N 0.93(5)
C1 C2 1.397(6)
C1 C6 1.399(6)
C2 C3 1.383(7)
C2 H2 0.9500
C3 C4 1.396(7)
C3 H3 0.9500
C4 C5 1.387(6)
C4 H4 0.9500
C5 C6 1.398(6)
C5 H5 0.9500
C7 C8 1.497(6)
C8 H8A 0.9900
C8 H8B 0.9900
Te2 C9 2.110(4)
Te2 C16 2.147(4)
O2 C15 1.248(5)
N2 C15 1.354(6)
N2 C14 1.415(5)
N2 H2N 0.92(5)
C9 C14 1.397(6)
C9 C10 1.399(6)
C10 C11 1.384(7)
C10 H10 0.9500
C11 C12 1.387(8)
C11 H11 0.9500
C12 C13 1.386(7)
C12 H12 0.9500
C13 C14 1.400(6)
C13 H13 0.9500
C15 C16 1.494(6)
C16 H16A 0.9900
C16 H16B 0.9900

loop_
_geom_hbond_atom_site_label_D
_geom_hbond_atom_site_label_H
_geom_hbond_atom_site_label_A
_geom_hbond_site_symmetry_A
_geom_hbond_distance_DH
_geom_hbond_distance_HA
_geom_hbond_distance_DA
_geom_hbond_angle_DHA
N1 H1N O1 2_556 0.93(5) 1.96(5) 2.890(5) 179(5)
N2 H2N O2 2_667 0.92(5) 1.97(5) 2.888(5) 176(5)

loop_
_geom_torsion_atom_site_label_1
_geom_torsion_atom_site_label_2
_geom_torsion_atom_site_label_3
_geom_torsion_atom_site_label_4
_geom_torsion
C6 C1 C2 C3 -1.2(6)
Te1 C1 C2 C3 -179.3(3)
C1 C2 C3 C4 2.5(7)
C2 C3 C4 C5 -2.0(7)
C3 C4 C5 C6 0.2(7)
C4 C5 C6 C1 1.1(6)
C4 C5 C6 N1 -175.2(4)
C2 C1 C6 C5 -0.6(6)
Te1 C1 C6 C5 177.5(3)
C2 C1 C6 N1 175.4(4)
Te1 C1 C6 N1 -6.4(5)
C7 N1 C6 C5 -153.1(4)
C7 N1 C6 C1 30.8(6)
C6 N1 C7 O1 -173.3(4)
C6 N1 C7 C8 8.5(6)
O1 C7 C8 Te1 123.3(4)
N1 C7 C8 Te1 -58.6(4)
C14 C9 C10 C11 -0.8(6)
Te2 C9 C10 C11 -179.1(3)
C9 C10 C11 C12 2.5(7)
C10 C11 C12 C13 -2.2(7)
C11 C12 C13 C14 0.3(7)
C10 C9 C14 C13 -1.1(6)
Te2 C9 C14 C13 177.2(3)
C10 C9 C14 N2 174.4(4)
Te2 C9 C14 N2 -7.4(5)
C12 C13 C14 C9 1.4(6)
C12 C13 C14 N2 -174.4(4)
C15 N2 C14 C9 31.2(6)
C15 N2 C14 C13 -153.2(4)
C14 N2 C15 O2 -172.7(4)
C14 N2 C15 C16 9.5(6)
O2 C15 C16 Te2 122.1(4)
N2 C15 C16 Te2 -60.1(4)
